data_4314979
loop_
_publ_author_name
'Shigehisa Akine'
'Satoko Kagiyama'
'Tatsuya Nabeshima'

_publ_contact_author_address
;
Tsukuba, Ibaraki 305-8571, Japan
;
_publ_contact_author_email akine@chem.tsukuba.ac.jp
_publ_contact_author_fax +81-29-853-4527
_publ_contact_author_name 'Shigehisa Akine'
_publ_contact_author_phone +81-29-853-4527
_publ_section_title
;
 Modulation of Multimetal Complexation Behavior of Tetraoxime Ligand by
 Covalent Transformation of Olefinic Functionalities
;
_journal_name_full 'Inorganic Chemistry'
_journal_page_first 2141
_journal_page_last 2152
_journal_paper_doi 10.1021/ic9019926
_journal_volume 49
_journal_year 2010
_chemical_formula_moiety C36H36BaCl6N4O14Zn2
_chemical_formula_sum 'C36 H36 Ba Cl6 N4 O14 Zn2'
_chemical_formula_weight 1229.47
_chemical_name_common '[LZn2Ba(OAc)2](CHCl3)2'
_chemical_name_systematic
; 
 ? 
;
_space_group_IT_number 2
_symmetry_cell_setting triclinic
_symmetry_space_group_name_Hall '-P 1'
_symmetry_space_group_name_H-M 'P -1'
_atom_sites_solution_hydrogens geom
_atom_sites_solution_primary direct
_atom_sites_solution_secondary difmap
_audit_creation_method SHELXL-97
_cell_angle_alpha 79.705(18)
_cell_angle_beta 69.719(17)
_cell_angle_gamma 65.578(14)
_cell_formula_units_Z 2
_cell_length_a 12.715(5)
_cell_length_b 13.474(6)
_cell_length_c 15.258(8)
_cell_measurement_reflns_used 21399
_cell_measurement_temperature 120
_cell_measurement_theta_max 27.00
_cell_measurement_theta_min 3.02
_cell_volume 2230.7(18)
_computing_cell_refinement 'Rapid AUTO (Rigaku Corp.)'
_computing_data_collection 'Rapid AUTO (Rigaku Corp.)'
_computing_data_reduction 'Rapid AUTO (Rigaku Corp.)'
_computing_molecular_graphics ORTEP-3
_computing_publication_material ORTEP-3
_computing_structure_refinement 'SHELXL-97 (Sheldrick, 1997)'
_computing_structure_solution 'DIRDIF99 (Beurskens et al., 1999)'
_diffrn_ambient_temperature 120
_diffrn_measured_fraction_theta_full 0.995
_diffrn_measured_fraction_theta_max 0.995
_diffrn_measurement_device_type 'Rigaku R-AXIS Rapid'
_diffrn_measurement_method IP
_diffrn_radiation_monochromator graphite
_diffrn_radiation_source 'fine-focus sealed tube'
_diffrn_radiation_type MoK\a
_diffrn_radiation_wavelength 0.71069
_diffrn_reflns_av_R_equivalents 0.0487
_diffrn_reflns_av_sigmaI/netI 0.0608
_diffrn_reflns_limit_h_max 16
_diffrn_reflns_limit_h_min -16
_diffrn_reflns_limit_k_max 17
_diffrn_reflns_limit_k_min -17
_diffrn_reflns_limit_l_max 19
_diffrn_reflns_limit_l_min -19
_diffrn_reflns_number 21399
_diffrn_reflns_theta_full 27.00
_diffrn_reflns_theta_max 27.00
_diffrn_reflns_theta_min 3.02
_diffrn_standards_decay_% 0
_diffrn_standards_interval_count 0
_diffrn_standards_interval_time 0
_diffrn_standards_number 0
_exptl_absorpt_coefficient_mu 2.368
_exptl_absorpt_correction_T_max 0.5369
_exptl_absorpt_correction_T_min 0.4912
_exptl_absorpt_correction_type multi-scan
_exptl_absorpt_process_details 'Rapid AUTO (Rigaku Corp.)'
_exptl_crystal_colour yellow
_exptl_crystal_density_diffrn 1.831
_exptl_crystal_density_method 'not measured'
_exptl_crystal_description prismatic
_exptl_crystal_F_000 1220
_exptl_crystal_size_max 0.35
_exptl_crystal_size_mid 0.35
_exptl_crystal_size_min 0.30
_refine_diff_density_max 1.159
_refine_diff_density_min -0.885
_refine_diff_density_rms 0.139
_refine_ls_extinction_method none
_refine_ls_goodness_of_fit_ref 1.054
_refine_ls_hydrogen_treatment constr
_refine_ls_matrix_type full
_refine_ls_number_parameters 607
_refine_ls_number_reflns 9714
_refine_ls_number_restraints 36
_refine_ls_restrained_S_all 1.064
_refine_ls_R_factor_all 0.0417
_refine_ls_R_factor_gt 0.0350
_refine_ls_shift/su_max 0.001
_refine_ls_shift/su_mean 0.000
_refine_ls_structure_factor_coef Fsqd
_refine_ls_weighting_details 'calc w=1/[\s^2^(Fo^2^)+(0.0361P)^2^+1.9450P] where P=(Fo^2^+2Fc^2^)/3'
_refine_ls_weighting_scheme calc
_refine_ls_wR_factor_gt 0.0855
_refine_ls_wR_factor_ref 0.0879
_reflns_number_gt 8520
_reflns_number_total 9714
_reflns_threshold_expression >2sigma(I)
_cod_data_source_file ic9019926_si_001_15.cif
_cod_data_source_block sat-LZn2Ba
_cod_original_cell_volume 2230.6(17)
_cod_database_code 4314979

loop_
_symmetry_equiv_pos_as_xyz
'x, y, z'
'-x, -y, -z'

loop_
_atom_site_label
_atom_site_type_symbol
_atom_site_fract_x
_atom_site_fract_y
_atom_site_fract_z
_atom_site_U_iso_or_equiv
_atom_site_adp_type
_atom_site_occupancy
_atom_site_symmetry_multiplicity
_atom_site_calc_flag
_atom_site_refinement_flags
_atom_site_disorder_assembly
_atom_site_disorder_group
Ba1 Ba 0.501672(13) 0.244979(12) 0.251379(11) 0.01600(6) Uani 1 1 d . . .
Zn1 Zn 0.21537(3) 0.27180(3) 0.43535(2) 0.01625(8) Uani 1 1 d . . .
Zn2 Zn 0.62387(3) 0.46022(3) 0.19539(2) 0.01589(8) Uani 1 1 d . . .
C1 C 0.3240(3) -0.0026(2) 0.4912(2) 0.0210(6) Uani 1 1 d . . .
C2 C 0.3987(3) 0.0413(2) 0.4169(2) 0.0175(6) Uani 1 1 d . . .
C3 C 0.5210(3) -0.0301(2) 0.3789(2) 0.0197(6) Uani 1 1 d . . .
C4 C 0.5680(3) -0.1337(2) 0.4160(2) 0.0238(6) Uani 1 1 d . . .
H1 H 0.6511 -0.1783 0.3905 0.029 Uiso 1 1 calc R . .
C5 C 0.4928(3) -0.1734(2) 0.4915(2) 0.0254(6) Uani 1 1 d . . .
H2 H 0.5252 -0.2446 0.5179 0.030 Uiso 1 1 calc R . .
C6 C 0.3731(3) -0.1098(3) 0.5270(2) 0.0252(6) Uani 1 1 d . . .
H3 H 0.3221 -0.1382 0.5767 0.030 Uiso 1 1 calc R . .
O1 O 0.36025(17) 0.14021(16) 0.37997(14) 0.0188(4) Uani 1 1 d . . .
O2 O 0.58616(18) 0.01365(16) 0.30108(14) 0.0224(4) Uani 1 1 d . . .
C7 C 0.1955(3) 0.0565(3) 0.5316(2) 0.0242(6) Uani 1 1 d . . .
H4 H 0.1512 0.0172 0.5754 0.029 Uiso 1 1 calc R . .
N1 N 0.1359(2) 0.1564(2) 0.51402(17) 0.0216(5) Uani 1 1 d . . .
O3 O 0.01051(19) 0.18292(19) 0.56189(17) 0.0301(5) Uani 1 1 d . . .
C8 C -0.0541(3) 0.2979(3) 0.5608(2) 0.0284(7) Uani 1 1 d . . .
H5 H -0.1397 0.3140 0.5671 0.034 Uiso 1 1 calc R . .
H6 H -0.0189 0.3301 0.5000 0.034 Uiso 1 1 calc R . .
C9 C -0.0499(3) 0.3497(3) 0.6383(2) 0.0323(8) Uani 1 1 d . . .
H7 H -0.0866 0.4300 0.6294 0.039 Uiso 1 1 calc R . .
H8 H -0.0999 0.3288 0.6985 0.039 Uiso 1 1 calc R . .
O4 O 0.07000(19) 0.32016(19) 0.64381(14) 0.0272(5) Uani 1 1 d . . .
N2 N 0.1432(2) 0.3570(2) 0.56003(16) 0.0201(5) Uani 1 1 d . . .
C10 C 0.1712(2) 0.4294(2) 0.5806(2) 0.0191(6) Uani 1 1 d . . .
H9 H 0.1333 0.4544 0.6425 0.023 Uiso 1 1 calc R . .
C11 C 0.2551(2) 0.4762(2) 0.51809(19) 0.0172(6) Uani 1 1 d . . .
C12 C 0.3263(2) 0.4376(2) 0.42803(19) 0.0144(5) Uani 1 1 d . . .
C13 C 0.4153(2) 0.4831(2) 0.37276(19) 0.0150(5) Uani 1 1 d . . .
C14 C 0.4232(2) 0.5682(2) 0.4075(2) 0.0175(6) Uani 1 1 d . . .
C15 C 0.3473(3) 0.6064(2) 0.4983(2) 0.0212(6) Uani 1 1 d . . .
H10 H 0.3529 0.6644 0.5215 0.025 Uiso 1 1 calc R . .
C16 C 0.2671(3) 0.5609(2) 0.5521(2) 0.0210(6) Uani 1 1 d . . .
H11 H 0.2187 0.5860 0.6131 0.025 Uiso 1 1 calc R . .
O5 O 0.32183(17) 0.35899(16) 0.39249(13) 0.0180(4) Uani 1 1 d . . .
O6 O 0.48439(17) 0.43890(15) 0.29162(13) 0.0172(4) Uani 1 1 d . . .
C17 C 0.5126(3) 0.6154(2) 0.3598(2) 0.0194(6) Uani 1 1 d . . .
H12 H 0.5108 0.6723 0.3899 0.023 Uiso 1 1 calc R . .
N3 N 0.5945(2) 0.5875(2) 0.28043(17) 0.0190(5) Uani 1 1 d . . .
O7 O 0.67061(19) 0.64756(18) 0.26094(15) 0.0260(5) Uani 1 1 d . . .
C18 C 0.7667(3) 0.6145(3) 0.1762(2) 0.0261(7) Uani 1 1 d . . .
H13 H 0.7919 0.5354 0.1699 0.031 Uiso 1 1 calc R . .
H14 H 0.8372 0.6267 0.1787 0.031 Uiso 1 1 calc R . .
C19 C 0.7303(3) 0.6760(3) 0.0919(2) 0.0295(7) Uani 1 1 d . . .
H15 H 0.7173 0.7533 0.0941 0.035 Uiso 1 1 calc R . .
H16 H 0.7982 0.6462 0.0350 0.035 Uiso 1 1 calc R . .
O8 O 0.6236(2) 0.67184(17) 0.08422(16) 0.0266(5) Uani 1 1 d . . .
N4 N 0.6415(2) 0.56125(19) 0.07542(17) 0.0199(5) Uani 1 1 d . . .
C20 C 0.6467(2) 0.5475(2) -0.0073(2) 0.0195(6) Uani 1 1 d . . .
H17 H 0.6469 0.6066 -0.0518 0.023 Uiso 1 1 calc R . .
C21 C 0.6520(2) 0.4502(2) -0.03847(19) 0.0175(6) Uani 1 1 d . . .
C22 C 0.6314(2) 0.3647(2) 0.02472(19) 0.0172(6) Uani 1 1 d . . .
C23 C 0.6318(2) 0.2765(2) -0.0140(2) 0.0195(6) Uani 1 1 d . . .
C24 C 0.6529(3) 0.2721(3) -0.1081(2) 0.0232(6) Uani 1 1 d . . .
H18 H 0.6545 0.2108 -0.1318 0.028 Uiso 1 1 calc R . .
C25 C 0.6722(3) 0.3582(3) -0.1690(2) 0.0240(6) Uani 1 1 d . . .
H19 H 0.6859 0.3558 -0.2340 0.029 Uiso 1 1 calc R . .
C26 C 0.6710(2) 0.4455(3) -0.1346(2) 0.0215(6) Uani 1 1 d . . .
H20 H 0.6832 0.5041 -0.1761 0.026 Uiso 1 1 calc R . .
O9 O 0.61133(19) 0.36256(16) 0.11481(13) 0.0207(4) Uani 1 1 d . . .
O10 O 0.6075(2) 0.19726(17) 0.05211(14) 0.0239(5) Uani 1 1 d . . .
C27 C 0.6312(4) 0.0952(3) 0.0173(2) 0.0360(8) Uani 1 1 d . . .
H21 H 0.7129 0.0680 -0.0290 0.043 Uiso 1 1 calc R . .
H22 H 0.5704 0.1042 -0.0132 0.043 Uiso 1 1 calc R . .
C28 C 0.6235(4) 0.0167(3) 0.1006(2) 0.0383(9) Uani 1 1 d . . .
H23 H 0.6310 -0.0526 0.0806 0.046 Uiso 1 1 calc R . .
H24 H 0.5428 0.0474 0.1473 0.046 Uiso 1 1 calc R . .
C29 C 0.7213(3) -0.0077(3) 0.1467(2) 0.0369(9) Uani 1 1 d . . .
H25 H 0.8004 -0.0548 0.1061 0.044 Uiso 1 1 calc R . .
H26 H 0.7275 0.0615 0.1526 0.044 Uiso 1 1 calc R . .
C30 C 0.6949(3) -0.0636(3) 0.2425(2) 0.0337(8) Uani 1 1 d . . .
H27 H 0.6826 -0.1305 0.2389 0.040 Uiso 1 1 calc R . .
H28 H 0.7633 -0.0841 0.2680 0.040 Uiso 1 1 calc R . .
O11 O 0.28545(18) 0.31003(18) 0.22019(14) 0.0228(5) Uani 1 1 d . . .
O12 O 0.12092(18) 0.33524(17) 0.34602(14) 0.0224(4) Uani 1 1 d . . .
C31 C 0.1737(3) 0.3430(2) 0.2580(2) 0.0192(6) Uani 1 1 d . . .
C32 C 0.0909(3) 0.3994(3) 0.1986(2) 0.0324(8) Uani 1 1 d . . .
H29 H 0.0819 0.4760 0.1869 0.049 Uiso 1 1 calc R . .
H30 H 0.0113 0.3955 0.2313 0.049 Uiso 1 1 calc R . .
H31 H 0.1255 0.3635 0.1390 0.049 Uiso 1 1 calc R . .
O13 O 0.71624(19) 0.22002(18) 0.26655(16) 0.0268(5) Uani 1 1 d . . .
O14 O 0.77798(17) 0.35911(16) 0.22149(15) 0.0222(4) Uani 1 1 d . . .
C33 C 0.7884(3) 0.2639(2) 0.2579(2) 0.0227(6) Uani 1 1 d . . .
C34 C 0.8940(3) 0.2027(3) 0.2966(3) 0.0355(8) Uani 1 1 d . . .
H32 H 0.8639 0.1994 0.3650 0.053 Uiso 1 1 calc R . .
H33 H 0.9503 0.2406 0.2760 0.053 Uiso 1 1 calc R . .
H34 H 0.9362 0.1285 0.2737 0.053 Uiso 1 1 calc R . .
Cl1 Cl 0.94690(14) 0.39502(17) 0.00089(13) 0.0585(7) Uani 0.610(3) 1 d P A 1
Cl2 Cl 0.9577(3) 0.2279(4) -0.1013(2) 0.1143(19) Uani 0.610(3) 1 d PU A 1
Cl3 Cl 1.0356(2) 0.1707(2) 0.06364(17) 0.0580(8) Uani 0.610(3) 1 d PU A 1
C35 C 0.9369(11) 0.2737(10) 0.0066(8) 0.064(4) Uani 0.610(3) 1 d PU A 1
H35 H 0.8525 0.2827 0.0461 0.077 Uiso 0.610(3) 1 calc PR A 1
Cl4 Cl 1.0423(7) 0.2266(11) 0.0433(6) 0.165(4) Uani 0.390(3) 1 d PU A 2
Cl5 Cl 0.9833(5) 0.2664(5) -0.1224(5) 0.088(2) Uani 0.390(3) 1 d PU A 2
Cl6 Cl 0.9309(3) 0.1037(4) 0.0059(4) 0.111(2) Uani 0.390(3) 1 d P A 2
C36 C 0.9358(15) 0.2281(17) -0.0020(15) 0.065(5) Uani 0.390(3) 1 d PU A 2
H36 H 0.8541 0.2824 0.0300 0.078 Uiso 0.390(3) 1 calc PR A 2
Cl7 Cl 0.24468(10) 0.07341(8) 0.17961(7) 0.0466(2) Uani 1 1 d . B 1
Cl8 Cl 0.41187(8) -0.11995(7) 0.24766(7) 0.0372(2) Uani 1 1 d . B 1
Cl9 Cl 0.15471(9) -0.05277(10) 0.34024(9) 0.0598(3) Uani 1 1 d . B 1
C37 C 0.2723(3) -0.0070(3) 0.2794(3) 0.0360(8) Uani 1 1 d . B 1
H37 H 0.2775 0.0384 0.3217 0.043 Uiso 1 1 calc R B 1

loop_
_atom_site_aniso_label
_atom_site_aniso_U_11
_atom_site_aniso_U_22
_atom_site_aniso_U_33
_atom_site_aniso_U_23
_atom_site_aniso_U_13
_atom_site_aniso_U_12
Ba1 0.01762(9) 0.01489(9) 0.01415(9) -0.00194(6) -0.00198(7) -0.00671(6)
Zn1 0.01708(16) 0.01645(17) 0.01424(16) 0.00229(12) -0.00415(13) -0.00712(12)
Zn2 0.01793(16) 0.01508(16) 0.01356(16) 0.00019(12) -0.00289(13) -0.00711(12)
C1 0.0297(15) 0.0192(15) 0.0209(14) 0.0025(12) -0.0129(13) -0.0131(12)
C2 0.0253(14) 0.0136(13) 0.0189(14) 0.0015(11) -0.0126(12) -0.0085(10)
C3 0.0269(15) 0.0178(14) 0.0192(14) -0.0002(11) -0.0115(12) -0.0098(11)
C4 0.0302(15) 0.0187(15) 0.0273(16) -0.0024(12) -0.0180(13) -0.0058(11)
C5 0.0419(18) 0.0155(14) 0.0293(16) 0.0042(12) -0.0252(14) -0.0113(12)
C6 0.0409(18) 0.0215(15) 0.0251(15) 0.0072(12) -0.0202(14) -0.0183(13)
O1 0.0212(10) 0.0153(10) 0.0183(10) 0.0027(8) -0.0068(8) -0.0062(7)
O2 0.0221(10) 0.0168(10) 0.0214(10) -0.0022(8) -0.0050(9) -0.0017(8)
C7 0.0311(16) 0.0256(16) 0.0213(15) 0.0076(12) -0.0095(13) -0.0181(13)
N1 0.0202(12) 0.0259(14) 0.0198(12) 0.0032(10) -0.0045(10) -0.0126(10)
O3 0.0205(11) 0.0309(12) 0.0359(13) 0.0045(10) -0.0022(10) -0.0146(9)
C8 0.0172(14) 0.0308(17) 0.0332(17) 0.0064(14) -0.0055(13) -0.0101(12)
C9 0.0182(15) 0.042(2) 0.0293(17) 0.0013(15) 0.0027(13) -0.0133(13)
O4 0.0247(11) 0.0393(13) 0.0158(10) 0.0051(9) -0.0002(9) -0.0179(9)
N2 0.0181(12) 0.0244(13) 0.0126(11) 0.0034(10) 0.0005(9) -0.0092(9)
C10 0.0177(13) 0.0219(15) 0.0133(13) -0.0020(11) -0.0035(11) -0.0039(11)
C11 0.0165(13) 0.0181(14) 0.0147(13) -0.0010(11) -0.0040(11) -0.0048(10)
C12 0.0138(12) 0.0143(13) 0.0141(13) -0.0004(10) -0.0051(10) -0.0039(9)
C13 0.0161(13) 0.0121(13) 0.0140(13) 0.0012(10) -0.0052(11) -0.0030(9)
C14 0.0189(13) 0.0159(13) 0.0171(13) -0.0016(11) -0.0058(11) -0.0054(10)
C15 0.0241(14) 0.0186(14) 0.0222(15) -0.0062(12) -0.0073(12) -0.0071(11)
C16 0.0206(14) 0.0240(15) 0.0146(13) -0.0055(11) -0.0028(11) -0.0052(11)
O5 0.0189(9) 0.0198(10) 0.0153(9) -0.0027(8) -0.0015(8) -0.0096(7)
O6 0.0199(10) 0.0179(10) 0.0126(9) -0.0057(8) -0.0004(8) -0.0077(7)
C17 0.0240(14) 0.0170(14) 0.0196(14) -0.0037(11) -0.0086(12) -0.0072(11)
N3 0.0206(12) 0.0186(12) 0.0212(12) -0.0002(10) -0.0056(10) -0.0117(9)
O7 0.0294(11) 0.0278(12) 0.0268(11) -0.0033(9) -0.0028(9) -0.0204(9)
C18 0.0234(15) 0.0317(17) 0.0262(16) -0.0012(13) -0.0038(13) -0.0164(13)
C19 0.0393(18) 0.0303(18) 0.0265(16) 0.0040(14) -0.0068(14) -0.0253(14)
O8 0.0361(12) 0.0166(10) 0.0301(12) 0.0028(9) -0.0133(10) -0.0119(9)
N4 0.0229(12) 0.0150(12) 0.0224(13) 0.0026(10) -0.0067(10) -0.0091(9)
C20 0.0173(13) 0.0206(15) 0.0182(14) 0.0038(11) -0.0057(11) -0.0064(10)
C21 0.0131(12) 0.0208(14) 0.0153(13) 0.0018(11) -0.0033(11) -0.0052(10)
C22 0.0147(13) 0.0188(14) 0.0144(13) -0.0006(11) -0.0036(11) -0.0036(10)
C23 0.0179(13) 0.0218(15) 0.0160(13) 0.0002(11) -0.0039(11) -0.0063(11)
C24 0.0227(14) 0.0280(16) 0.0175(14) -0.0054(12) -0.0049(12) -0.0075(12)
C25 0.0198(14) 0.0352(18) 0.0132(13) -0.0028(12) -0.0024(12) -0.0082(12)
C26 0.0159(13) 0.0284(16) 0.0148(13) 0.0049(12) -0.0038(11) -0.0062(11)
O9 0.0317(11) 0.0188(10) 0.0124(9) 0.0007(8) -0.0053(8) -0.0121(8)
O10 0.0381(12) 0.0201(11) 0.0147(10) -0.0025(8) -0.0066(9) -0.0126(9)
C27 0.065(2) 0.0243(17) 0.0218(16) -0.0053(13) -0.0166(16) -0.0153(16)
C28 0.070(3) 0.0206(17) 0.0256(17) -0.0043(14) -0.0149(17) -0.0173(16)
C29 0.0364(19) 0.0276(18) 0.0254(17) -0.0038(14) -0.0005(15) 0.0020(14)
C30 0.0314(17) 0.0237(17) 0.0283(17) -0.0059(14) -0.0049(14) 0.0049(13)
O11 0.0238(11) 0.0277(12) 0.0187(10) 0.0015(9) -0.0072(9) -0.0117(9)
O12 0.0222(10) 0.0262(11) 0.0191(10) 0.0045(9) -0.0077(8) -0.0106(8)
C31 0.0225(15) 0.0193(14) 0.0189(14) 0.0018(11) -0.0086(12) -0.0100(11)
C32 0.0285(16) 0.047(2) 0.0220(16) 0.0072(15) -0.0139(14) -0.0133(14)
O13 0.0284(11) 0.0262(12) 0.0311(12) 0.0105(10) -0.0148(10) -0.0156(9)
O14 0.0198(10) 0.0189(10) 0.0254(11) 0.0021(9) -0.0057(9) -0.0070(8)
C33 0.0192(14) 0.0238(15) 0.0204(14) 0.0002(12) -0.0037(12) -0.0061(11)
C34 0.0237(16) 0.0306(18) 0.049(2) 0.0093(16) -0.0145(16) -0.0089(13)
Cl1 0.0301(9) 0.0708(14) 0.0493(11) 0.0119(9) -0.0033(7) -0.0078(7)
Cl2 0.0472(16) 0.190(4) 0.0616(18) -0.070(2) -0.0344(14) 0.037(2)
Cl3 0.0376(11) 0.0689(14) 0.0329(10) -0.0149(9) -0.0110(9) 0.0181(10)
C35 0.040(5) 0.084(8) 0.037(4) -0.025(5) -0.021(3) 0.022(5)
Cl4 0.095(4) 0.320(12) 0.098(5) -0.069(7) -0.005(4) -0.092(7)
Cl5 0.064(3) 0.076(3) 0.122(4) 0.043(3) -0.049(3) -0.028(2)
Cl6 0.056(2) 0.094(3) 0.155(5) 0.042(3) -0.010(2) -0.041(2)
C36 0.015(5) 0.093(12) 0.067(10) -0.015(9) -0.003(6) -0.006(7)
Cl7 0.0603(6) 0.0356(5) 0.0431(5) -0.0043(4) -0.0265(5) -0.0076(4)
Cl8 0.0341(4) 0.0369(5) 0.0475(5) -0.0079(4) -0.0221(4) -0.0098(3)
Cl9 0.0375(5) 0.0676(7) 0.0746(8) 0.0083(6) -0.0175(5) -0.0245(5)
C37 0.0360(18) 0.039(2) 0.039(2) -0.0070(16) -0.0173(16) -0.0133(15)

loop_
_atom_type_symbol
_atom_type_description
_atom_type_scat_dispersion_real
_atom_type_scat_dispersion_imag
_atom_type_scat_source
C C 0.0033 0.0016 'International Tables Vol C Tables 4.2.6.8 and 6.1.1.4'
H H 0.0000 0.0000 'International Tables Vol C Tables 4.2.6.8 and 6.1.1.4'
N N 0.0061 0.0033 'International Tables Vol C Tables 4.2.6.8 and 6.1.1.4'
O O 0.0106 0.0060 'International Tables Vol C Tables 4.2.6.8 and 6.1.1.4'
Zn Zn 0.2839 1.4301 'International Tables Vol C Tables 4.2.6.8 and 6.1.1.4'
Ba Ba -0.3244 2.2819 'International Tables Vol C Tables 4.2.6.8 and 6.1.1.4'
Cl Cl 0.1484 0.1585 'International Tables Vol C Tables 4.2.6.8 and 6.1.1.4'

loop_
_geom_angle_atom_site_label_1
_geom_angle_atom_site_label_2
_geom_angle_atom_site_label_3
_geom_angle
_geom_angle_site_symmetry_1
_geom_angle_site_symmetry_3
_geom_angle_publ_flag
O5 Ba1 O6 58.46(6) . . ?
O5 Ba1 O13 109.71(7) . . ?
O6 Ba1 O13 71.73(7) . . ?
O5 Ba1 O11 69.13(7) . . ?
O6 Ba1 O11 98.86(7) . . ?
O13 Ba1 O11 168.38(6) . . ?
O5 Ba1 O9 115.50(7) . . ?
O6 Ba1 O9 60.89(6) . . ?
O13 Ba1 O9 68.31(7) . . ?
O11 Ba1 O9 101.37(7) . . ?
O5 Ba1 O1 62.16(6) . . ?
O6 Ba1 O1 119.35(6) . . ?
O13 Ba1 O1 120.32(7) . . ?
O11 Ba1 O1 69.95(7) . . ?
O9 Ba1 O1 171.33(6) . . ?
O5 Ba1 O2 111.07(6) . . ?
O6 Ba1 O2 143.66(7) . . ?
O13 Ba1 O2 81.77(6) . . ?
O11 Ba1 O2 109.60(6) . . ?
O9 Ba1 O2 130.68(6) . . ?
O1 Ba1 O2 55.03(6) . . ?
O5 Ba1 O10 150.72(6) . . ?
O6 Ba1 O10 114.69(6) . . ?
O13 Ba1 O10 92.46(7) . . ?
O11 Ba1 O10 85.26(7) . . ?
O9 Ba1 O10 54.54(6) . . ?
O1 Ba1 O10 122.89(6) . . ?
O2 Ba1 O10 90.32(6) . . ?
O5 Ba1 Zn1 32.48(4) . . ?
O6 Ba1 Zn1 90.79(4) . . ?
O13 Ba1 Zn1 129.45(6) . . ?
O11 Ba1 Zn1 55.69(5) . . ?
O9 Ba1 Zn1 142.05(5) . . ?
O1 Ba1 Zn1 32.63(4) . . ?
O2 Ba1 Zn1 87.21(4) . . ?
O10 Ba1 Zn1 136.98(5) . . ?
O5 Ba1 Zn2 89.85(5) . . ?
O6 Ba1 Zn2 31.39(4) . . ?
O13 Ba1 Zn2 55.45(5) . . ?
O11 Ba1 Zn2 112.99(5) . . ?
O9 Ba1 Zn2 33.18(5) . . ?
O1 Ba1 Zn2 149.57(4) . . ?
O2 Ba1 Zn2 136.96(5) . . ?
O10 Ba1 Zn2 87.28(5) . . ?
Zn1 Ba1 Zn2 122.08(2) . . ?
O12 Zn1 O1 108.59(9) . . ?
O12 Zn1 O5 98.49(9) . . ?
O1 Zn1 O5 88.84(9) . . ?
O12 Zn1 N2 114.77(10) . . ?
O1 Zn1 N2 136.64(9) . . ?
O5 Zn1 N2 84.29(9) . . ?
O12 Zn1 N1 100.75(10) . . ?
O1 Zn1 N1 85.30(9) . . ?
O5 Zn1 N1 160.76(9) . . ?
N2 Zn1 N1 87.43(10) . . ?
O12 Zn1 Ba1 92.22(7) . . ?
O1 Zn1 Ba1 48.55(6) . . ?
O5 Zn1 Ba1 45.16(6) . . ?
N2 Zn1 Ba1 126.68(7) . . ?
N1 Zn1 Ba1 133.68(7) . . ?
O6 Zn2 O14 110.27(9) . . ?
O6 Zn2 O9 86.68(8) . . ?
O14 Zn2 O9 99.00(9) . . ?
O6 Zn2 N4 133.51(9) . . ?
O14 Zn2 N4 116.21(9) . . ?
O9 Zn2 N4 85.29(10) . . ?
O6 Zn2 N3 86.54(9) . . ?
O14 Zn2 N3 94.17(9) . . ?
O9 Zn2 N3 166.62(9) . . ?
N4 Zn2 N3 91.05(10) . . ?
O6 Zn2 Ba1 45.66(6) . . ?
O14 Zn2 Ba1 92.16(7) . . ?
O9 Zn2 Ba1 47.03(6) . . ?
N4 Zn2 Ba1 128.88(7) . . ?
N3 Zn2 Ba1 130.45(7) . . ?
C6 C1 C2 120.4(3) . . ?
C6 C1 C7 116.6(3) . . ?
C2 C1 C7 123.0(3) . . ?
O1 C2 C1 124.1(3) . . ?
O1 C2 C3 119.4(2) . . ?
C1 C2 C3 116.4(3) . . ?
C4 C3 O2 123.8(3) . . ?
C4 C3 C2 122.3(3) . . ?
O2 C3 C2 113.8(2) . . ?
C3 C4 C5 119.7(3) . . ?
C3 C4 H1 120.1 . . ?
C5 C4 H1 120.1 . . ?
C6 C5 C4 120.0(3) . . ?
C6 C5 H2 120.0 . . ?
C4 C5 H2 120.0 . . ?
C5 C6 C1 121.0(3) . . ?
C5 C6 H3 119.5 . . ?
C1 C6 H3 119.5 . . ?
C2 O1 Zn1 129.08(18) . . ?
C2 O1 Ba1 126.83(17) . . ?
Zn1 O1 Ba1 98.82(8) . . ?
C3 O2 C30 116.0(2) . . ?
C3 O2 Ba1 122.21(16) . . ?
C30 O2 Ba1 121.69(18) . . ?
N1 C7 C1 126.1(3) . . ?
N1 C7 H4 116.9 . . ?
C1 C7 H4 116.9 . . ?
C7 N1 O3 109.7(2) . . ?
C7 N1 Zn1 125.0(2) . . ?
O3 N1 Zn1 125.02(18) . . ?
N1 O3 C8 110.6(2) . . ?
O3 C8 C9 112.1(3) . . ?
O3 C8 H5 109.2 . . ?
C9 C8 H5 109.2 . . ?
O3 C8 H6 109.2 . . ?
C9 C8 H6 109.2 . . ?
H5 C8 H6 107.9 . . ?
O4 C9 C8 114.3(3) . . ?
O4 C9 H7 108.7 . . ?
C8 C9 H7 108.7 . . ?
O4 C9 H8 108.7 . . ?
C8 C9 H8 108.7 . . ?
H7 C9 H8 107.6 . . ?
C9 O4 N2 110.4(2) . . ?
C10 N2 O4 109.3(2) . . ?
C10 N2 Zn1 129.20(19) . . ?
O4 N2 Zn1 120.24(18) . . ?
N2 C10 C11 125.9(3) . . ?
N2 C10 H9 117.1 . . ?
C11 C10 H9 117.1 . . ?
C12 C11 C16 120.5(2) . . ?
C12 C11 C10 122.2(3) . . ?
C16 C11 C10 117.2(2) . . ?
O5 C12 C11 124.1(2) . . ?
O5 C12 C13 117.2(2) . . ?
C11 C12 C13 118.6(2) . . ?
O6 C13 C14 124.8(2) . . ?
O6 C13 C12 115.7(2) . . ?
C14 C13 C12 119.5(2) . . ?
C13 C14 C15 119.9(3) . . ?
C13 C14 C17 123.6(2) . . ?
C15 C14 C17 116.2(3) . . ?
C16 C15 C14 120.8(3) . . ?
C16 C15 H10 119.6 . . ?
C14 C15 H10 119.6 . . ?
C15 C16 C11 120.6(3) . . ?
C15 C16 H11 119.7 . . ?
C11 C16 H11 119.7 . . ?
C12 O5 Zn1 133.84(17) . . ?
C12 O5 Ba1 122.60(16) . . ?
Zn1 O5 Ba1 102.35(8) . . ?
C13 O6 Zn2 132.80(18) . . ?
C13 O6 Ba1 121.78(16) . . ?
Zn2 O6 Ba1 102.95(7) . . ?
N3 C17 C14 126.1(3) . . ?
N3 C17 H12 116.9 . . ?
C14 C17 H12 116.9 . . ?
C17 N3 O7 108.8(2) . . ?
C17 N3 Zn2 126.01(19) . . ?
O7 N3 Zn2 124.93(16) . . ?
C18 O7 N3 110.6(2) . . ?
O7 C18 C19 112.1(3) . . ?
O7 C18 H13 109.2 . . ?
C19 C18 H13 109.2 . . ?
O7 C18 H14 109.2 . . ?
C19 C18 H14 109.2 . . ?
H13 C18 H14 107.9 . . ?
O8 C19 C18 114.7(2) . . ?
O8 C19 H15 108.6 . . ?
C18 C19 H15 108.6 . . ?
O8 C19 H16 108.6 . . ?
C18 C19 H16 108.6 . . ?
H15 C19 H16 107.6 . . ?
C19 O8 N4 110.2(2) . . ?
C20 N4 O8 110.4(2) . . ?
C20 N4 Zn2 129.7(2) . . ?
O8 N4 Zn2 118.86(18) . . ?
N4 C20 C21 125.7(3) . . ?
N4 C20 H17 117.2 . . ?
C21 C20 H17 117.2 . . ?
C26 C21 C22 120.3(3) . . ?
C26 C21 C20 117.6(3) . . ?
C22 C21 C20 122.0(3) . . ?
O9 C22 C23 118.7(3) . . ?
O9 C22 C21 124.6(3) . . ?
C23 C22 C21 116.6(3) . . ?
C24 C23 O10 124.1(3) . . ?
C24 C23 C22 122.3(3) . . ?
O10 C23 C22 113.6(2) . . ?
C23 C24 C25 119.9(3) . . ?
C23 C24 H18 120.1 . . ?
C25 C24 H18 120.1 . . ?
C26 C25 C24 119.8(3) . . ?
C26 C25 H19 120.1 . . ?
C24 C25 H19 120.1 . . ?
C25 C26 C21 121.1(3) . . ?
C25 C26 H20 119.5 . . ?
C21 C26 H20 119.5 . . ?
C22 O9 Zn2 131.28(18) . . ?
C22 O9 Ba1 128.18(18) . . ?
Zn2 O9 Ba1 99.80(8) . . ?
C23 O10 C27 116.7(2) . . ?
C23 O10 Ba1 120.19(16) . . ?
C27 O10 Ba1 123.03(18) . . ?
O10 C27 C28 106.4(3) . . ?
O10 C27 H21 110.4 . . ?
C28 C27 H21 110.4 . . ?
O10 C27 H22 110.4 . . ?
C28 C27 H22 110.4 . . ?
H21 C27 H22 108.6 . . ?
C27 C28 C29 113.2(3) . . ?
C27 C28 H23 108.9 . . ?
C29 C28 H23 108.9 . . ?
C27 C28 H24 108.9 . . ?
C29 C28 H24 108.9 . . ?
H23 C28 H24 107.7 . . ?
C30 C29 C28 112.5(3) . . ?
C30 C29 H25 109.1 . . ?
C28 C29 H25 109.1 . . ?
C30 C29 H26 109.1 . . ?
C28 C29 H26 109.1 . . ?
H25 C29 H26 107.8 . . ?
O2 C30 C29 106.5(3) . . ?
O2 C30 H27 110.4 . . ?
C29 C30 H27 110.4 . . ?
O2 C30 H28 110.4 . . ?
C29 C30 H28 110.4 . . ?
H27 C30 H28 108.6 . . ?
C31 O11 Ba1 144.35(19) . . ?
C31 O12 Zn1 121.11(18) . . ?
O11 C31 O12 125.2(3) . . ?
O11 C31 C32 119.2(3) . . ?
O12 C31 C32 115.6(2) . . ?
C31 C32 H29 109.5 . . ?
C31 C32 H30 109.5 . . ?
H29 C32 H30 109.5 . . ?
C31 C32 H31 109.5 . . ?
H29 C32 H31 109.5 . . ?
H30 C32 H31 109.5 . . ?
C33 O13 Ba1 146.5(2) . . ?
C33 O14 Zn2 120.23(19) . . ?
O13 C33 O14 124.8(3) . . ?
O13 C33 C34 118.2(3) . . ?
O14 C33 C34 116.9(3) . . ?
C33 C34 H32 109.5 . . ?
C33 C34 H33 109.5 . . ?
H32 C34 H33 109.5 . . ?
C33 C34 H34 109.5 . . ?
H32 C34 H34 109.5 . . ?
H33 C34 H34 109.5 . . ?
Cl1 C35 Cl2 114.8(8) . . ?
Cl1 C35 Cl3 112.4(7) . . ?
Cl2 C35 Cl3 109.5(6) . . ?
Cl1 C35 H35 106.5 . . ?
Cl2 C35 H35 106.5 . . ?
Cl3 C35 H35 106.5 . . ?
Cl6 C36 Cl4 111.8(13) . . ?
Cl6 C36 Cl5 108.2(11) . . ?
Cl4 C36 Cl5 105.7(11) . . ?
Cl6 C36 H36 110.4 . . ?
Cl4 C36 H36 110.4 . . ?
Cl5 C36 H36 110.4 . . ?
Cl9 C37 Cl7 111.2(2) . . ?
Cl9 C37 Cl8 109.9(2) . . ?
Cl7 C37 Cl8 110.2(2) . . ?
Cl9 C37 H37 108.5 . . ?
Cl7 C37 H37 108.5 . . ?
Cl8 C37 H37 108.5 . . ?

loop_
_geom_bond_atom_site_label_1
_geom_bond_atom_site_label_2
_geom_bond_distance
_geom_bond_site_symmetry_2
_geom_bond_publ_flag
Ba1 O5 2.662(2) . ?
Ba1 O6 2.694(2) . ?
Ba1 O13 2.695(2) . ?
Ba1 O11 2.705(2) . ?
Ba1 O9 2.726(2) . ?
Ba1 O1 2.782(2) . ?
Ba1 O2 2.897(2) . ?
Ba1 O10 2.935(2) . ?
Ba1 Zn1 3.6677(15) . ?
Ba1 Zn2 3.6708(13) . ?
Zn1 O12 1.975(2) . ?
Zn1 O1 2.002(2) . ?
Zn1 O5 2.017(2) . ?
Zn1 N2 2.116(3) . ?
Zn1 N1 2.162(2) . ?
Zn2 O6 1.962(2) . ?
Zn2 O14 1.998(2) . ?
Zn2 O9 2.039(2) . ?
Zn2 N4 2.081(3) . ?
Zn2 N3 2.167(3) . ?
C1 C6 1.408(4) . ?
C1 C2 1.420(4) . ?
C1 C7 1.444(4) . ?
C2 O1 1.310(3) . ?
C2 C3 1.420(4) . ?
C3 C4 1.374(4) . ?
C3 O2 1.385(3) . ?
C4 C5 1.403(5) . ?
C4 H1 0.9500 . ?
C5 C6 1.363(5) . ?
C5 H2 0.9500 . ?
C6 H3 0.9500 . ?
O2 C30 1.442(3) . ?
C7 N1 1.275(4) . ?
C7 H4 0.9500 . ?
N1 O3 1.420(3) . ?
O3 C8 1.422(4) . ?
C8 C9 1.503(5) . ?
C8 H5 0.9900 . ?
C8 H6 0.9900 . ?
C9 O4 1.437(4) . ?
C9 H7 0.9900 . ?
C9 H8 0.9900 . ?
O4 N2 1.441(3) . ?
N2 C10 1.285(4) . ?
C10 C11 1.442(4) . ?
C10 H9 0.9500 . ?
C11 C12 1.408(4) . ?
C11 C16 1.416(4) . ?
C12 O5 1.302(3) . ?
C12 C13 1.448(4) . ?
C13 O6 1.317(3) . ?
C13 C14 1.398(4) . ?
C14 C15 1.426(4) . ?
C14 C17 1.443(4) . ?
C15 C16 1.359(4) . ?
C15 H10 0.9500 . ?
C16 H11 0.9500 . ?
C17 N3 1.288(4) . ?
C17 H12 0.9500 . ?
N3 O7 1.428(3) . ?
O7 C18 1.423(4) . ?
C18 C19 1.506(5) . ?
C18 H13 0.9900 . ?
C18 H14 0.9900 . ?
C19 O8 1.426(4) . ?
C19 H15 0.9900 . ?
C19 H16 0.9900 . ?
O8 N4 1.435(3) . ?
N4 C20 1.284(4) . ?
C20 C21 1.440(4) . ?
C20 H17 0.9500 . ?
C21 C26 1.411(4) . ?
C21 C22 1.416(4) . ?
C22 O9 1.306(3) . ?
C22 C23 1.415(4) . ?
C23 C24 1.374(4) . ?
C23 O10 1.387(3) . ?
C24 C25 1.401(4) . ?
C24 H18 0.9500 . ?
C25 C26 1.364(5) . ?
C25 H19 0.9500 . ?
C26 H20 0.9500 . ?
O10 C27 1.440(4) . ?
C27 C28 1.505(5) . ?
C27 H21 0.9900 . ?
C27 H22 0.9900 . ?
C28 C29 1.527(6) . ?
C28 H23 0.9900 . ?
C28 H24 0.9900 . ?
C29 C30 1.514(5) . ?
C29 H25 0.9900 . ?
C29 H26 0.9900 . ?
C30 H27 0.9900 . ?
C30 H28 0.9900 . ?
O11 C31 1.245(4) . ?
O12 C31 1.283(4) . ?
C31 C32 1.504(4) . ?
C32 H29 0.9800 . ?
C32 H30 0.9800 . ?
C32 H31 0.9800 . ?
O13 C33 1.243(4) . ?
O14 C33 1.275(4) . ?
C33 C34 1.514(4) . ?
C34 H32 0.9800 . ?
C34 H33 0.9800 . ?
C34 H34 0.9800 . ?
Cl1 C35 1.676(14) . ?
Cl2 C35 1.757(11) . ?
Cl3 C35 1.773(12) . ?
C35 H35 1.0000 . ?
Cl4 C36 1.71(2) . ?
Cl5 C36 1.78(2) . ?
Cl6 C36 1.68(2) . ?
C36 H36 1.0000 . ?
Cl7 C37 1.756(4) . ?
Cl8 C37 1.770(4) . ?
Cl9 C37 1.752(4) . ?
C37 H37 1.0000 . ?

loop_
_geom_torsion_atom_site_label_1
_geom_torsion_atom_site_label_2
_geom_torsion_atom_site_label_3
_geom_torsion_atom_site_label_4
_geom_torsion
_geom_torsion_site_symmetry_1
_geom_torsion_site_symmetry_2
_geom_torsion_site_symmetry_3
_geom_torsion_site_symmetry_4
_geom_torsion_publ_flag
O5 Ba1 Zn1 O12 99.78(11) . . . . ?
O6 Ba1 Zn1 O12 94.38(8) . . . . ?
O13 Ba1 Zn1 O12 161.13(9) . . . . ?
O11 Ba1 Zn1 O12 -5.82(8) . . . . ?
O9 Ba1 Zn1 O12 55.05(10) . . . . ?
O1 Ba1 Zn1 O12 -113.05(10) . . . . ?
O2 Ba1 Zn1 O12 -121.92(8) . . . . ?
O10 Ba1 Zn1 O12 -34.44(9) . . . . ?
Zn2 Ba1 Zn1 O12 91.68(7) . . . . ?
O5 Ba1 Zn1 O1 -147.17(12) . . . . ?
O6 Ba1 Zn1 O1 -152.57(9) . . . . ?
O13 Ba1 Zn1 O1 -85.82(10) . . . . ?
O11 Ba1 Zn1 O1 107.23(10) . . . . ?
O9 Ba1 Zn1 O1 168.10(11) . . . . ?
O2 Ba1 Zn1 O1 -8.87(9) . . . . ?
O10 Ba1 Zn1 O1 78.61(10) . . . . ?
Zn2 Ba1 Zn1 O1 -155.28(8) . . . . ?
O6 Ba1 Zn1 O5 -5.40(9) . . . . ?
O13 Ba1 Zn1 O5 61.35(10) . . . . ?
O11 Ba1 Zn1 O5 -105.60(10) . . . . ?
O9 Ba1 Zn1 O5 -44.73(11) . . . . ?
O1 Ba1 Zn1 O5 147.17(12) . . . . ?
O2 Ba1 Zn1 O5 138.30(10) . . . . ?
O10 Ba1 Zn1 O5 -134.22(10) . . . . ?
Zn2 Ba1 Zn1 O5 -8.10(8) . . . . ?
O5 Ba1 Zn1 N2 -23.70(12) . . . . ?
O6 Ba1 Zn1 N2 -29.09(10) . . . . ?
O13 Ba1 Zn1 N2 37.65(11) . . . . ?
O11 Ba1 Zn1 N2 -129.30(10) . . . . ?
O9 Ba1 Zn1 N2 -68.43(12) . . . . ?
O1 Ba1 Zn1 N2 123.48(12) . . . . ?
O2 Ba1 Zn1 N2 114.60(10) . . . . ?
O10 Ba1 Zn1 N2 -157.92(10) . . . . ?
Zn2 Ba1 Zn1 N2 -31.80(9) . . . . ?
O5 Ba1 Zn1 N1 -153.05(13) . . . . ?
O6 Ba1 Zn1 N1 -158.45(11) . . . . ?
O13 Ba1 Zn1 N1 -91.70(12) . . . . ?
O11 Ba1 Zn1 N1 101.35(11) . . . . ?
O9 Ba1 Zn1 N1 162.22(12) . . . . ?
O1 Ba1 Zn1 N1 -5.88(13) . . . . ?
O2 Ba1 Zn1 N1 -14.75(11) . . . . ?
O10 Ba1 Zn1 N1 72.73(12) . . . . ?
Zn2 Ba1 Zn1 N1 -161.16(10) . . . . ?
O5 Ba1 Zn2 O6 0.86(10) . . . . ?
O13 Ba1 Zn2 O6 -113.42(11) . . . . ?
O11 Ba1 Zn2 O6 68.02(10) . . . . ?
O9 Ba1 Zn2 O6 143.10(12) . . . . ?
O1 Ba1 Zn2 O6 -21.25(12) . . . . ?
O2 Ba1 Zn2 O6 -120.73(11) . . . . ?
O10 Ba1 Zn2 O6 151.71(10) . . . . ?
Zn1 Ba1 Zn2 O6 5.20(9) . . . . ?
O5 Ba1 Zn2 O14 117.46(8) . . . . ?
O6 Ba1 Zn2 O14 116.61(11) . . . . ?
O13 Ba1 Zn2 O14 3.18(9) . . . . ?
O11 Ba1 Zn2 O14 -175.37(8) . . . . ?
O9 Ba1 Zn2 O14 -100.30(10) . . . . ?
O1 Ba1 Zn2 O14 95.36(11) . . . . ?
O2 Ba1 Zn2 O14 -4.13(9) . . . . ?
O10 Ba1 Zn2 O14 -91.68(8) . . . . ?
Zn1 Ba1 Zn2 O14 121.81(7) . . . . ?
O5 Ba1 Zn2 O9 -142.24(9) . . . . ?
O6 Ba1 Zn2 O9 -143.10(12) . . . . ?
O13 Ba1 Zn2 O9 103.48(10) . . . . ?
O11 Ba1 Zn2 O9 -75.07(10) . . . . ?
O1 Ba1 Zn2 O9 -164.34(11) . . . . ?
O2 Ba1 Zn2 O9 96.17(10) . . . . ?
O10 Ba1 Zn2 O9 8.62(9) . . . . ?
Zn1 Ba1 Zn2 O9 -137.90(8) . . . . ?
O5 Ba1 Zn2 N4 -115.80(10) . . . . ?
O6 Ba1 Zn2 N4 -116.66(12) . . . . ?
O13 Ba1 Zn2 N4 129.92(10) . . . . ?
O11 Ba1 Zn2 N4 -48.63(10) . . . . ?
O9 Ba1 Zn2 N4 26.44(12) . . . . ?
O1 Ba1 Zn2 N4 -137.90(12) . . . . ?
O2 Ba1 Zn2 N4 122.61(10) . . . . ?
O10 Ba1 Zn2 N4 35.05(10) . . . . ?
Zn1 Ba1 Zn2 N4 -111.46(9) . . . . ?
O5 Ba1 Zn2 N3 20.12(10) . . . . ?
O6 Ba1 Zn2 N3 19.26(12) . . . . ?
O13 Ba1 Zn2 N3 -94.16(11) . . . . ?
O11 Ba1 Zn2 N3 87.29(10) . . . . ?
O9 Ba1 Zn2 N3 162.36(12) . . . . ?
O1 Ba1 Zn2 N3 -1.98(12) . . . . ?
O2 Ba1 Zn2 N3 -101.47(11) . . . . ?
O10 Ba1 Zn2 N3 170.97(10) . . . . ?
Zn1 Ba1 Zn2 N3 24.46(9) . . . . ?
C6 C1 C2 O1 -179.7(3) . . . . ?
C7 C1 C2 O1 2.6(5) . . . . ?
C6 C1 C2 C3 3.3(4) . . . . ?
C7 C1 C2 C3 -174.4(3) . . . . ?
O1 C2 C3 C4 178.1(3) . . . . ?
C1 C2 C3 C4 -4.7(4) . . . . ?
O1 C2 C3 O2 -3.0(4) . . . . ?
C1 C2 C3 O2 174.1(3) . . . . ?
O2 C3 C4 C5 -176.0(3) . . . . ?
C2 C3 C4 C5 2.7(5) . . . . ?
C3 C4 C5 C6 0.9(5) . . . . ?
C4 C5 C6 C1 -2.3(5) . . . . ?
C2 C1 C6 C5 0.1(5) . . . . ?
C7 C1 C6 C5 177.9(3) . . . . ?
C1 C2 O1 Zn1 22.6(4) . . . . ?
C3 C2 O1 Zn1 -160.5(2) . . . . ?
C1 C2 O1 Ba1 171.3(2) . . . . ?
C3 C2 O1 Ba1 -11.8(4) . . . . ?
O12 Zn1 O1 C2 -128.9(2) . . . . ?
O5 Zn1 O1 C2 132.5(2) . . . . ?
N2 Zn1 O1 C2 52.1(3) . . . . ?
N1 Zn1 O1 C2 -29.1(2) . . . . ?
Ba1 Zn1 O1 C2 155.1(3) . . . . ?
O12 Zn1 O1 Ba1 75.96(9) . . . . ?
O5 Zn1 O1 Ba1 -22.61(8) . . . . ?
N2 Zn1 O1 Ba1 -103.04(12) . . . . ?
N1 Zn1 O1 Ba1 175.74(9) . . . . ?
O5 Ba1 O1 C2 -136.7(2) . . . . ?
O6 Ba1 O1 C2 -124.0(2) . . . . ?
O13 Ba1 O1 C2 -39.1(2) . . . . ?
O11 Ba1 O1 C2 146.9(2) . . . . ?
O2 Ba1 O1 C2 13.2(2) . . . . ?
O10 Ba1 O1 C2 76.9(2) . . . . ?
Zn1 Ba1 O1 C2 -155.9(3) . . . . ?
Zn2 Ba1 O1 C2 -111.5(2) . . . . ?
O5 Ba1 O1 Zn1 19.22(7) . . . . ?
O6 Ba1 O1 Zn1 31.90(10) . . . . ?
O13 Ba1 O1 Zn1 116.86(9) . . . . ?
O11 Ba1 O1 Zn1 -57.12(8) . . . . ?
O2 Ba1 O1 Zn1 169.17(11) . . . . ?
O10 Ba1 O1 Zn1 -127.20(8) . . . . ?
Zn2 Ba1 O1 Zn1 44.41(13) . . . . ?
C4 C3 O2 C30 18.0(4) . . . . ?
C2 C3 O2 C30 -160.8(3) . . . . ?
C4 C3 O2 Ba1 -165.9(2) . . . . ?
C2 C3 O2 Ba1 15.3(3) . . . . ?
O5 Ba1 O2 C3 14.1(2) . . . . ?
O6 Ba1 O2 C3 79.1(2) . . . . ?
O13 Ba1 O2 C3 122.1(2) . . . . ?
O11 Ba1 O2 C3 -60.4(2) . . . . ?
O9 Ba1 O2 C3 174.04(19) . . . . ?
O1 Ba1 O2 C3 -14.24(19) . . . . ?
O10 Ba1 O2 C3 -145.4(2) . . . . ?
Zn1 Ba1 O2 C3 -8.4(2) . . . . ?
Zn2 Ba1 O2 C3 128.20(19) . . . . ?
O5 Ba1 O2 C30 -170.1(2) . . . . ?
O6 Ba1 O2 C30 -105.0(2) . . . . ?
O13 Ba1 O2 C30 -62.0(2) . . . . ?
O11 Ba1 O2 C30 115.5(2) . . . . ?
O9 Ba1 O2 C30 -10.1(3) . . . . ?
O1 Ba1 O2 C30 161.6(3) . . . . ?
O10 Ba1 O2 C30 30.4(2) . . . . ?
Zn1 Ba1 O2 C30 167.4(2) . . . . ?
Zn2 Ba1 O2 C30 -56.0(3) . . . . ?
C6 C1 C7 N1 174.4(3) . . . . ?
C2 C1 C7 N1 -7.9(5) . . . . ?
C1 C7 N1 O3 175.8(3) . . . . ?
C1 C7 N1 Zn1 -10.2(5) . . . . ?
O12 Zn1 N1 C7 130.7(3) . . . . ?
O1 Zn1 N1 C7 22.7(3) . . . . ?
O5 Zn1 N1 C7 -50.1(4) . . . . ?
N2 Zn1 N1 C7 -114.6(3) . . . . ?
Ba1 Zn1 N1 C7 27.1(3) . . . . ?
O12 Zn1 N1 O3 -56.1(2) . . . . ?
O1 Zn1 N1 O3 -164.2(2) . . . . ?
O5 Zn1 N1 O3 123.1(3) . . . . ?
N2 Zn1 N1 O3 58.6(2) . . . . ?
Ba1 Zn1 N1 O3 -159.78(18) . . . . ?
C7 N1 O3 C8 166.9(3) . . . . ?
Zn1 N1 O3 C8 -7.1(3) . . . . ?
N1 O3 C8 C9 -84.4(3) . . . . ?
O3 C8 C9 O4 51.1(3) . . . . ?
C8 C9 O4 N2 62.9(3) . . . . ?
C9 O4 N2 C10 115.1(3) . . . . ?
C9 O4 N2 Zn1 -76.5(3) . . . . ?
O12 Zn1 N2 C10 -96.3(3) . . . . ?
O1 Zn1 N2 C10 82.6(3) . . . . ?
O5 Zn1 N2 C10 0.4(3) . . . . ?
N1 Zn1 N2 C10 163.0(3) . . . . ?
Ba1 Zn1 N2 C10 17.1(3) . . . . ?
O12 Zn1 N2 O4 97.9(2) . . . . ?
O1 Zn1 N2 O4 -83.1(2) . . . . ?
O5 Zn1 N2 O4 -165.3(2) . . . . ?
N1 Zn1 N2 O4 -2.73(19) . . . . ?
Ba1 Zn1 N2 O4 -148.70(15) . . . . ?
O4 N2 C10 C11 172.1(3) . . . . ?
Zn1 N2 C10 C11 5.1(4) . . . . ?
N2 C10 C11 C12 -6.8(5) . . . . ?
N2 C10 C11 C16 175.5(3) . . . . ?
C16 C11 C12 O5 178.9(3) . . . . ?
C10 C11 C12 O5 1.3(4) . . . . ?
C16 C11 C12 C13 2.6(4) . . . . ?
C10 C11 C12 C13 -175.0(3) . . . . ?
O5 C12 C13 O6 -0.8(4) . . . . ?
C11 C12 C13 O6 175.8(2) . . . . ?
O5 C12 C13 C14 179.5(3) . . . . ?
C11 C12 C13 C14 -3.9(4) . . . . ?
O6 C13 C14 C15 -177.1(3) . . . . ?
C12 C13 C14 C15 2.5(4) . . . . ?
O6 C13 C14 C17 -2.8(5) . . . . ?
C12 C13 C14 C17 176.9(3) . . . . ?
C13 C14 C15 C16 0.2(4) . . . . ?
C17 C14 C15 C16 -174.6(3) . . . . ?
C14 C15 C16 C11 -1.6(5) . . . . ?
C12 C11 C16 C15 0.2(4) . . . . ?
C10 C11 C16 C15 177.9(3) . . . . ?
C11 C12 O5 Zn1 6.0(4) . . . . ?
C13 C12 O5 Zn1 -177.58(18) . . . . ?
C11 C12 O5 Ba1 -159.0(2) . . . . ?
C13 C12 O5 Ba1 17.4(3) . . . . ?
O12 Zn1 O5 C12 108.2(3) . . . . ?
O1 Zn1 O5 C12 -143.2(3) . . . . ?
N2 Zn1 O5 C12 -6.0(3) . . . . ?
N1 Zn1 O5 C12 -71.0(4) . . . . ?
Ba1 Zn1 O5 C12 -167.1(3) . . . . ?
O12 Zn1 O5 Ba1 -84.65(9) . . . . ?
O1 Zn1 O5 Ba1 23.98(8) . . . . ?
N2 Zn1 O5 Ba1 161.10(9) . . . . ?
N1 Zn1 O5 Ba1 96.1(3) . . . . ?
O6 Ba1 O5 C12 -17.32(19) . . . . ?
O13 Ba1 O5 C12 35.1(2) . . . . ?
O11 Ba1 O5 C12 -132.6(2) . . . . ?
O9 Ba1 O5 C12 -39.6(2) . . . . ?
O1 Ba1 O5 C12 149.7(2) . . . . ?
O2 Ba1 O5 C12 123.6(2) . . . . ?
O10 Ba1 O5 C12 -102.0(2) . . . . ?
Zn1 Ba1 O5 C12 169.0(3) . . . . ?
Zn2 Ba1 O5 C12 -17.8(2) . . . . ?
O6 Ba1 O5 Zn1 173.67(11) . . . . ?
O13 Ba1 O5 Zn1 -133.96(8) . . . . ?
O11 Ba1 O5 Zn1 58.37(8) . . . . ?
O9 Ba1 O5 Zn1 151.35(7) . . . . ?
O1 Ba1 O5 Zn1 -19.31(7) . . . . ?
O2 Ba1 O5 Zn1 -45.40(10) . . . . ?
O10 Ba1 O5 Zn1 88.98(13) . . . . ?
Zn2 Ba1 O5 Zn1 173.14(7) . . . . ?
C14 C13 O6 Zn2 5.0(4) . . . . ?
C12 C13 O6 Zn2 -174.71(18) . . . . ?
C14 C13 O6 Ba1 163.9(2) . . . . ?
C12 C13 O6 Ba1 -15.8(3) . . . . ?
O14 Zn2 O6 C13 89.4(2) . . . . ?
O9 Zn2 O6 C13 -172.2(2) . . . . ?
N4 Zn2 O6 C13 -91.9(3) . . . . ?
N3 Zn2 O6 C13 -3.8(2) . . . . ?
Ba1 Zn2 O6 C13 161.7(3) . . . . ?
O14 Zn2 O6 Ba1 -72.26(10) . . . . ?
O9 Zn2 O6 Ba1 26.11(8) . . . . ?
N4 Zn2 O6 Ba1 106.41(12) . . . . ?
N3 Zn2 O6 Ba1 -165.43(9) . . . . ?
O5 Ba1 O6 C13 16.75(18) . . . . ?
O13 Ba1 O6 C13 -111.5(2) . . . . ?
O11 Ba1 O6 C13 75.5(2) . . . . ?
O9 Ba1 O6 C13 173.7(2) . . . . ?
O1 Ba1 O6 C13 3.6(2) . . . . ?
O2 Ba1 O6 C13 -66.2(2) . . . . ?
O10 Ba1 O6 C13 164.34(18) . . . . ?
Zn1 Ba1 O6 C13 20.15(19) . . . . ?
Zn2 Ba1 O6 C13 -164.3(2) . . . . ?
O5 Ba1 O6 Zn2 -178.99(11) . . . . ?
O13 Ba1 O6 Zn2 52.74(9) . . . . ?
O11 Ba1 O6 Zn2 -120.23(9) . . . . ?
O9 Ba1 O6 Zn2 -22.09(7) . . . . ?
O1 Ba1 O6 Zn2 167.84(7) . . . . ?
O2 Ba1 O6 Zn2 98.05(11) . . . . ?
O10 Ba1 O6 Zn2 -31.40(10) . . . . ?
Zn1 Ba1 O6 Zn2 -175.60(7) . . . . ?
C13 C14 C17 N3 0.8(5) . . . . ?
C15 C14 C17 N3 175.3(3) . . . . ?
C14 C17 N3 O7 -175.6(3) . . . . ?
C14 C17 N3 Zn2 -0.7(4) . . . . ?
O6 Zn2 N3 C17 1.6(3) . . . . ?
O14 Zn2 N3 C17 -108.5(3) . . . . ?
O9 Zn2 N3 C17 61.3(5) . . . . ?
N4 Zn2 N3 C17 135.1(3) . . . . ?
Ba1 Zn2 N3 C17 -12.1(3) . . . . ?
O6 Zn2 N3 O7 175.6(2) . . . . ?
O14 Zn2 N3 O7 65.6(2) . . . . ?
O9 Zn2 N3 O7 -124.7(3) . . . . ?
N4 Zn2 N3 O7 -50.8(2) . . . . ?
Ba1 Zn2 N3 O7 161.98(17) . . . . ?
C17 N3 O7 C18 176.6(3) . . . . ?
Zn2 N3 O7 C18 1.7(3) . . . . ?
N3 O7 C18 C19 86.5(3) . . . . ?
O7 C18 C19 O8 -54.3(4) . . . . ?
C18 C19 O8 N4 -61.7(3) . . . . ?
C19 O8 N4 C20 -110.4(3) . . . . ?
C19 O8 N4 Zn2 80.5(2) . . . . ?
O6 Zn2 N4 C20 -84.1(3) . . . . ?
O14 Zn2 N4 C20 94.5(3) . . . . ?
O9 Zn2 N4 C20 -3.2(3) . . . . ?
N3 Zn2 N4 C20 -170.3(3) . . . . ?
Ba1 Zn2 N4 C20 -22.3(3) . . . . ?
O6 Zn2 N4 O8 82.7(2) . . . . ?
O14 Zn2 N4 O8 -98.73(19) . . . . ?
O9 Zn2 N4 O8 163.55(19) . . . . ?
N3 Zn2 N4 O8 -3.57(19) . . . . ?
Ba1 Zn2 N4 O8 144.47(15) . . . . ?
O8 N4 C20 C21 -173.6(2) . . . . ?
Zn2 N4 C20 C21 -6.0(4) . . . . ?
N4 C20 C21 C26 -173.0(3) . . . . ?
N4 C20 C21 C22 11.0(4) . . . . ?
C26 C21 C22 O9 -179.0(3) . . . . ?
C20 C21 C22 O9 -3.2(4) . . . . ?
C26 C21 C22 C23 0.4(4) . . . . ?
C20 C21 C22 C23 176.2(2) . . . . ?
O9 C22 C23 C24 -179.6(3) . . . . ?
C21 C22 C23 C24 1.0(4) . . . . ?
O9 C22 C23 O10 1.2(4) . . . . ?
C21 C22 C23 O10 -178.2(2) . . . . ?
O10 C23 C24 C25 177.6(3) . . . . ?
C22 C23 C24 C25 -1.5(4) . . . . ?
C23 C24 C25 C26 0.6(4) . . . . ?
C24 C25 C26 C21 0.7(4) . . . . ?
C22 C21 C26 C25 -1.2(4) . . . . ?
C20 C21 C26 C25 -177.2(3) . . . . ?
C23 C22 O9 Zn2 171.15(19) . . . . ?
C21 C22 O9 Zn2 -9.5(4) . . . . ?
C23 C22 O9 Ba1 -20.8(3) . . . . ?
C21 C22 O9 Ba1 158.6(2) . . . . ?
O6 Zn2 O9 C22 145.0(2) . . . . ?
O14 Zn2 O9 C22 -105.0(2) . . . . ?
N4 Zn2 O9 C22 10.9(2) . . . . ?
N3 Zn2 O9 C22 85.4(4) . . . . ?
Ba1 Zn2 O9 C22 170.5(3) . . . . ?
O6 Zn2 O9 Ba1 -25.48(8) . . . . ?
O14 Zn2 O9 Ba1 84.53(9) . . . . ?
N4 Zn2 O9 Ba1 -159.65(9) . . . . ?
N3 Zn2 O9 Ba1 -85.1(4) . . . . ?
O5 Ba1 O9 C22 -128.2(2) . . . . ?
O6 Ba1 O9 C22 -150.0(2) . . . . ?
O13 Ba1 O9 C22 129.5(2) . . . . ?
O11 Ba1 O9 C22 -56.1(2) . . . . ?
O2 Ba1 O9 C22 72.6(2) . . . . ?
O10 Ba1 O9 C22 19.7(2) . . . . ?
Zn1 Ba1 O9 C22 -103.5(2) . . . . ?
Zn2 Ba1 O9 C22 -170.9(3) . . . . ?
O5 Ba1 O9 Zn2 42.72(10) . . . . ?
O6 Ba1 O9 Zn2 20.98(7) . . . . ?
O13 Ba1 O9 Zn2 -59.54(9) . . . . ?
O11 Ba1 O9 Zn2 114.87(8) . . . . ?
O2 Ba1 O9 Zn2 -116.51(9) . . . . ?
O10 Ba1 O9 Zn2 -169.41(11) . . . . ?
Zn1 Ba1 O9 Zn2 67.48(11) . . . . ?
C24 C23 O10 C27 13.5(4) . . . . ?
C22 C23 O10 C27 -167.3(3) . . . . ?
C24 C23 O10 Ba1 -163.6(2) . . . . ?
C22 C23 O10 Ba1 15.6(3) . . . . ?
O5 Ba1 O10 C23 62.0(2) . . . . ?
O6 Ba1 O10 C23 -7.1(2) . . . . ?
O13 Ba1 O10 C23 -78.1(2) . . . . ?
O11 Ba1 O10 C23 90.5(2) . . . . ?
O9 Ba1 O10 C23 -17.05(18) . . . . ?
O1 Ba1 O10 C23 152.93(18) . . . . ?
O2 Ba1 O10 C23 -159.8(2) . . . . ?
Zn1 Ba1 O10 C23 113.91(19) . . . . ?
Zn2 Ba1 O10 C23 -22.83(19) . . . . ?
O5 Ba1 O10 C27 -114.9(2) . . . . ?
O6 Ba1 O10 C27 176.1(2) . . . . ?
O13 Ba1 O10 C27 105.1(2) . . . . ?
O11 Ba1 O10 C27 -86.4(2) . . . . ?
O9 Ba1 O10 C27 166.1(3) . . . . ?
O1 Ba1 O10 C27 -23.9(3) . . . . ?
O2 Ba1 O10 C27 23.3(2) . . . . ?
Zn1 Ba1 O10 C27 -63.0(3) . . . . ?
Zn2 Ba1 O10 C27 160.3(2) . . . . ?
C23 O10 C27 C28 168.3(3) . . . . ?
Ba1 O10 C27 C28 -14.7(4) . . . . ?
O10 C27 C28 C29 -64.4(4) . . . . ?
C27 C28 C29 C30 166.0(3) . . . . ?
C3 O2 C30 C29 157.2(3) . . . . ?
Ba1 O2 C30 C29 -18.9(4) . . . . ?
C28 C29 C30 O2 -65.1(4) . . . . ?
O5 Ba1 O11 C31 -19.3(3) . . . . ?
O6 Ba1 O11 C31 -70.5(3) . . . . ?
O13 Ba1 O11 C31 -105.7(4) . . . . ?
O9 Ba1 O11 C31 -132.4(3) . . . . ?
O1 Ba1 O11 C31 47.6(3) . . . . ?
O2 Ba1 O11 C31 86.6(3) . . . . ?
O10 Ba1 O11 C31 175.2(3) . . . . ?
Zn1 Ba1 O11 C31 14.4(3) . . . . ?
Zn2 Ba1 O11 C31 -99.8(3) . . . . ?
O1 Zn1 O12 C31 -41.9(2) . . . . ?
O5 Zn1 O12 C31 49.8(2) . . . . ?
N2 Zn1 O12 C31 137.4(2) . . . . ?
N1 Zn1 O12 C31 -130.5(2) . . . . ?
Ba1 Zn1 O12 C31 4.8(2) . . . . ?
Ba1 O11 C31 O12 -16.6(5) . . . . ?
Ba1 O11 C31 C32 161.8(2) . . . . ?
Zn1 O12 C31 O11 2.2(4) . . . . ?
Zn1 O12 C31 C32 -176.2(2) . . . . ?
O5 Ba1 O13 C33 -74.4(4) . . . . ?
O6 Ba1 O13 C33 -29.1(4) . . . . ?
O11 Ba1 O13 C33 7.7(6) . . . . ?
O9 Ba1 O13 C33 36.0(4) . . . . ?
O1 Ba1 O13 C33 -143.0(4) . . . . ?
O2 Ba1 O13 C33 176.1(4) . . . . ?
O10 Ba1 O13 C33 86.1(4) . . . . ?
Zn1 Ba1 O13 C33 -104.5(4) . . . . ?
Zn2 Ba1 O13 C33 1.1(3) . . . . ?
O6 Zn2 O14 C33 34.5(2) . . . . ?
O9 Zn2 O14 C33 -55.3(2) . . . . ?
N4 Zn2 O14 C33 -144.4(2) . . . . ?
N3 Zn2 O14 C33 122.4(2) . . . . ?
Ba1 Zn2 O14 C33 -8.5(2) . . . . ?
Ba1 O13 C33 O14 -8.2(6) . . . . ?
Ba1 O13 C33 C34 169.3(3) . . . . ?
Zn2 O14 C33 O13 11.6(4) . . . . ?
Zn2 O14 C33 C34 -165.8(2) . . . . ?
